data_4119411
loop_
_publ_author_name
'Govindasamy Jayamurugan'
'Oliver Dumele'
'Jean-Paul Gisselbrecht'
'Corinne Boudon'
'W. Bernd Schweizer'
'Bruno Bernet'
'Fran\,cois Diederich'

_publ_section_title
;
 Expanding the Chemical Structure Space of Opto-Electronic Molecular
 Materials: Unprecedented Push-Pull Chromophores by Reaction of a
 Donor-Substituted Tetracyanofulvene with Electron-Rich Alkynes
;
_journal_name_full 'Journal of the American Chemical Society'
_journal_page_first 3599
_journal_page_last 3606
_journal_paper_doi 10.1021/ja312084s
_journal_volume 135
_journal_year 2013
_chemical_formula_moiety 'C26 H20 N6, C H2 Cl2'
_chemical_formula_sum 'C27 H22 Cl2 N6'
_chemical_formula_weight 501.41
_chemical_name_systematic
; 
 ? 
;
_space_group_IT_number 14
_symmetry_cell_setting monoclinic
_symmetry_space_group_name_Hall '-P 2yn'
_symmetry_space_group_name_H-M 'P 1 21/n 1'
_atom_sites_solution_hydrogens difmap
_atom_sites_solution_primary direct
_atom_sites_solution_secondary difmap
_cell_angle_alpha 90.00
_cell_angle_beta 95.780(2)
_cell_angle_gamma 90.00
_cell_formula_units_Z 4
_cell_length_a 13.1343(5)
_cell_length_b 8.4280(4)
_cell_length_c 22.6288(10)
_cell_measurement_reflns_used 6047
_cell_measurement_temperature 101(2)
_cell_measurement_theta_max 27.39
_cell_measurement_theta_min 2.58
_cell_volume 2492.18(19)
_computing_cell_refinement 'Bruker SAINT'
_computing_data_collection 'Bruker APEX2'
_computing_data_reduction 'Bruker SAINT'
_computing_molecular_graphics 'Platon, Ortep'
_computing_publication_material 'Bruker SHELXTL'
_computing_structure_refinement 'OLEX2 (Dolomanov, 2009), SHELXL-97 (Sheldrick, 2008)'
_computing_structure_solution 'SHELXS-97 (Sheldrick, 2008)'
_diffrn_ambient_temperature 101(2)
_diffrn_measured_fraction_theta_full 0.993
_diffrn_measured_fraction_theta_max 0.993
_diffrn_measurement_device_type 'Bruker APEX-II CCD'
_diffrn_measurement_method '\f and \w scans'
_diffrn_radiation_monochromator graphite
_diffrn_radiation_source 'fine-focus sealed tube'
_diffrn_radiation_type MoK\a
_diffrn_radiation_wavelength 0.71073
_diffrn_reflns_av_R_equivalents 0.0506
_diffrn_reflns_av_sigmaI/netI 0.0473
_diffrn_reflns_limit_h_max 14
_diffrn_reflns_limit_h_min -17
_diffrn_reflns_limit_k_max 10
_diffrn_reflns_limit_k_min -10
_diffrn_reflns_limit_l_max 29
_diffrn_reflns_limit_l_min -29
_diffrn_reflns_number 26634
_diffrn_reflns_theta_full 27.53
_diffrn_reflns_theta_max 27.53
_diffrn_reflns_theta_min 2.58
_exptl_absorpt_coefficient_mu 0.289
_exptl_absorpt_correction_T_max 0.9526
_exptl_absorpt_correction_T_min 0.9133
_exptl_absorpt_correction_type multi-scan
_exptl_absorpt_process_details SADABS
_exptl_crystal_colour red
_exptl_crystal_density_diffrn 1.336
_exptl_crystal_description prism
_exptl_crystal_F_000 1040
_exptl_crystal_size_max 0.32
_exptl_crystal_size_mid 0.24
_exptl_crystal_size_min 0.17
_refine_diff_density_max 0.261
_refine_diff_density_min -0.331
_refine_diff_density_rms 0.053
_refine_ls_extinction_method none
_refine_ls_goodness_of_fit_ref 1.111
_refine_ls_hydrogen_treatment refall
_refine_ls_matrix_type full
_refine_ls_number_parameters 406
_refine_ls_number_reflns 5696
_refine_ls_number_restraints 0
_refine_ls_restrained_S_all 1.111
_refine_ls_R_factor_all 0.0716
_refine_ls_R_factor_gt 0.0399
_refine_ls_shift/su_max 0.004
_refine_ls_shift/su_mean 0.000
_refine_ls_structure_factor_coef Fsqd
_refine_ls_weighting_details 'calc w=1/[\s^2^(Fo^2^)+(0.0500P)^2^+0.0000P] where P=(Fo^2^+2Fc^2^)/3'
_refine_ls_weighting_scheme calc
_refine_ls_wR_factor_gt 0.0928
_refine_ls_wR_factor_ref 0.1048
_reflns_number_gt 3985
_reflns_number_total 5696
_reflns_threshold_expression >2sigma(I)
_cod_data_source_file ja312084s_si_001.cif
_cod_data_source_block 3
_cod_database_code 4119411

loop_
_symmetry_equiv_pos_as_xyz
'x, y, z'
'-x+1/2, y+1/2, -z+1/2'
'-x, -y, -z'
'x-1/2, -y-1/2, z-1/2'

loop_
_atom_site_label
_atom_site_type_symbol
_atom_site_fract_x
_atom_site_fract_y
_atom_site_fract_z
_atom_site_U_iso_or_equiv
_atom_site_adp_type
_atom_site_occupancy
_atom_site_symmetry_multiplicity
_atom_site_calc_flag
_atom_site_refinement_flags
_atom_site_disorder_assembly
_atom_site_disorder_group
Cl1 Cl 1.19880(4) 0.14410(6) -0.15126(2) 0.03767(15) Uani 1 1 d . A .
Cl2 Cl 1.1592(3) -0.1366(4) -0.22271(16) 0.0286(11) Uani 0.57(3) 1 d P A 1
Cl2A Cl 1.1582(5) -0.1216(12) -0.2329(7) 0.0760(17) Uani 0.43(3) 1 d P A 2
C33 C 1.24709(15) 0.0173(2) -0.20387(8) 0.0284(4) Uani 1 1 d . . .
H33A H 1.2601 0.0847 -0.2435 0.034 Uiso 0.57(3) 1 calc PR A 1
H33B H 1.3200 -0.0326 -0.1854 0.034 Uiso 0.57(3) 1 calc PR A 1
H33C H 1.2715 0.0887 -0.2401 0.034 Uiso 0.43(3) 1 calc PR A 2
H33D H 1.3141 -0.0445 -0.1829 0.034 Uiso 0.43(3) 1 calc PR A 2
N8 N 1.17661(12) 1.35628(18) 0.28326(7) 0.0267(4) Uani 1 1 d . . .
N10 N 1.19308(12) 1.18124(18) 0.13407(7) 0.0268(4) Uani 1 1 d . . .
N17 N 1.11221(12) 0.60305(17) -0.03162(6) 0.0251(4) Uani 1 1 d . . .
N21 N 0.94509(12) 0.50002(18) 0.21919(6) 0.0278(4) Uani 1 1 d . . .
N28 N 0.86291(11) 0.46739(17) 0.47866(6) 0.0219(3) Uani 1 1 d . . .
N32 N 1.08797(12) 1.10355(19) 0.41771(7) 0.0292(4) Uani 1 1 d . . .
C1 C 1.10720(13) 1.07189(19) 0.26657(7) 0.0175(4) Uani 1 1 d . . .
C2 C 1.10964(12) 1.00639(19) 0.20980(7) 0.0172(4) Uani 1 1 d . . .
C3 C 1.07484(12) 0.85194(19) 0.19746(7) 0.0167(3) Uani 1 1 d . . .
C4 C 1.03530(13) 0.76746(19) 0.24386(7) 0.0177(4) Uani 1 1 d . . .
C5 C 1.03211(12) 0.82951(19) 0.30145(7) 0.0165(4) Uani 1 1 d . . .
C6 C 1.07076(13) 0.9829(2) 0.31223(7) 0.0181(4) Uani 1 1 d . . .
C7 C 1.14583(13) 1.2298(2) 0.27720(7) 0.0197(4) Uani 1 1 d . . .
C9 C 1.15519(13) 1.1004(2) 0.16613(7) 0.0197(4) Uani 1 1 d . . .
C11 C 1.07930(13) 0.78158(19) 0.13822(7) 0.0177(4) Uani 1 1 d . . .
C12 C 1.03926(13) 0.8621(2) 0.08730(7) 0.0190(4) Uani 1 1 d . . .
H12 H 1.0042(13) 0.965(2) 0.0916(7) 0.018(4) Uiso 1 1 d . . .
C13 C 1.04687(13) 0.8016(2) 0.03142(7) 0.0198(4) Uani 1 1 d . . .
H13 H 1.0171(13) 0.860(2) -0.0031(8) 0.022(5) Uiso 1 1 d . . .
C14 C 1.09891(13) 0.6582(2) 0.02385(7) 0.0187(4) Uani 1 1 d . . .
C15 C 1.13762(13) 0.5751(2) 0.07543(8) 0.0197(4) Uani 1 1 d . . .
H15 H 1.1741(13) 0.473(2) 0.0723(8) 0.019(5) Uiso 1 1 d . . .
C16 C 1.12642(13) 0.6357(2) 0.13095(8) 0.0192(4) Uani 1 1 d . . .
H16 H 1.1536(13) 0.574(2) 0.1638(8) 0.019(5) Uiso 1 1 d . . .
C18 C 1.07119(17) 0.6894(2) -0.08394(8) 0.0272(4) Uani 1 1 d . . .
H18A H 0.9959(16) 0.707(2) -0.0850(9) 0.029(5) Uiso 1 1 d . . .
H18B H 1.0862(15) 0.636(2) -0.1171(10) 0.038(6) Uiso 1 1 d . . .
H18C H 1.1076(14) 0.796(2) -0.0867(8) 0.026(5) Uiso 1 1 d . . .
C19 C 1.17557(18) 0.4652(2) -0.03876(9) 0.0286(4) Uani 1 1 d . . .
H19A H 1.2447(17) 0.477(2) -0.0192(9) 0.037(6) Uiso 1 1 d . . .
H19B H 1.1448(14) 0.369(2) -0.0237(8) 0.028(5) Uiso 1 1 d . . .
H19C H 1.1835(16) 0.449(2) -0.0806(10) 0.044(6) Uiso 1 1 d . . .
C20 C 0.98689(13) 0.6170(2) 0.23001(7) 0.0194(4) Uani 1 1 d . . .
C22 C 0.98829(13) 0.7375(2) 0.34787(7) 0.0172(4) Uani 1 1 d . . .
C23 C 1.02001(14) 0.5818(2) 0.36053(7) 0.0183(4) Uani 1 1 d . . .
H23 H 1.0721(13) 0.538(2) 0.3411(8) 0.019(5) Uiso 1 1 d . . .
C24 C 0.97838(13) 0.4923(2) 0.40262(7) 0.0187(4) Uani 1 1 d . . .
H24 H 1.0067(13) 0.385(2) 0.4104(8) 0.021(5) Uiso 1 1 d . . .
C25 C 0.90143(13) 0.5549(2) 0.43517(7) 0.0182(4) Uani 1 1 d . . .
C26 C 0.86845(13) 0.7108(2) 0.42200(8) 0.0205(4) Uani 1 1 d . . .
H26 H 0.8166(13) 0.756(2) 0.4419(8) 0.021(5) Uiso 1 1 d . . .
C27 C 0.91147(13) 0.7997(2) 0.37998(7) 0.0196(4) Uani 1 1 d . . .
H27 H 0.8855(13) 0.905(2) 0.3717(7) 0.016(4) Uiso 1 1 d . . .
C29 C 0.77801(16) 0.5273(3) 0.50830(9) 0.0290(4) Uani 1 1 d . . .
H29A H 0.7652(15) 0.458(2) 0.5405(9) 0.035(6) Uiso 1 1 d . . .
H29B H 0.7141(16) 0.532(2) 0.4799(9) 0.035(6) Uiso 1 1 d . . .
H29C H 0.7887(16) 0.637(3) 0.5236(10) 0.046(6) Uiso 1 1 d . . .
C30 C 0.88666(17) 0.2999(2) 0.48456(9) 0.0249(4) Uani 1 1 d . . .
H30A H 0.9594(15) 0.282(2) 0.4902(8) 0.027(5) Uiso 1 1 d . . .
H30B H 0.8575(14) 0.257(2) 0.5186(9) 0.029(5) Uiso 1 1 d . . .
H30C H 0.8621(14) 0.238(2) 0.4507(9) 0.029(5) Uiso 1 1 d . . .
C31 C 1.07802(13) 1.0494(2) 0.37124(8) 0.0209(4) Uani 1 1 d . . .

loop_
_atom_site_aniso_label
_atom_site_aniso_U_11
_atom_site_aniso_U_22
_atom_site_aniso_U_33
_atom_site_aniso_U_23
_atom_site_aniso_U_13
_atom_site_aniso_U_12
Cl1 0.0341(3) 0.0444(3) 0.0334(3) -0.0132(2) -0.0019(2) 0.0118(2)
Cl2 0.0226(10) 0.0267(12) 0.0369(16) -0.0063(9) 0.0054(8) -0.0062(7)
Cl2A 0.046(2) 0.069(3) 0.108(4) -0.048(2) -0.020(2) 0.0117(19)
C33 0.0281(11) 0.0310(11) 0.0270(10) -0.0046(8) 0.0069(8) -0.0007(8)
N8 0.0245(9) 0.0233(9) 0.0331(9) -0.0051(7) 0.0071(7) -0.0008(7)
N10 0.0323(9) 0.0235(8) 0.0257(8) 0.0031(7) 0.0076(7) 0.0001(7)
N17 0.0346(9) 0.0240(8) 0.0167(7) -0.0039(6) 0.0027(7) 0.0069(7)
N21 0.0373(10) 0.0284(9) 0.0186(8) -0.0039(6) 0.0078(7) -0.0099(8)
N28 0.0230(8) 0.0251(8) 0.0181(7) 0.0037(6) 0.0041(6) 0.0004(6)
N32 0.0347(10) 0.0286(9) 0.0245(9) -0.0075(7) 0.0038(7) -0.0029(7)
C1 0.0160(9) 0.0161(8) 0.0203(9) -0.0006(7) 0.0011(7) 0.0005(7)
C2 0.0147(9) 0.0191(9) 0.0178(8) 0.0027(7) 0.0017(7) 0.0031(7)
C3 0.0150(9) 0.0184(8) 0.0168(8) -0.0008(7) 0.0015(6) 0.0022(7)
C4 0.0166(9) 0.0183(9) 0.0178(8) -0.0008(7) 0.0006(7) -0.0007(7)
C5 0.0141(8) 0.0191(9) 0.0163(8) -0.0004(6) 0.0013(6) 0.0007(7)
C6 0.0167(9) 0.0196(9) 0.0180(8) -0.0018(7) 0.0022(7) 0.0006(7)
C7 0.0171(9) 0.0223(10) 0.0201(9) -0.0025(7) 0.0030(7) 0.0021(7)
C9 0.0212(10) 0.0177(9) 0.0202(9) -0.0026(7) 0.0016(7) 0.0028(7)
C11 0.0186(9) 0.0191(9) 0.0157(8) 0.0003(6) 0.0034(7) -0.0015(7)
C12 0.0213(10) 0.0166(9) 0.0195(9) -0.0003(7) 0.0044(7) 0.0019(7)
C13 0.0218(9) 0.0206(9) 0.0168(9) 0.0016(7) 0.0021(7) 0.0012(7)
C14 0.0193(9) 0.0187(9) 0.0185(8) -0.0033(7) 0.0043(7) -0.0019(7)
C15 0.0212(10) 0.0166(9) 0.0215(9) -0.0012(7) 0.0032(7) 0.0016(7)
C16 0.0201(10) 0.0173(9) 0.0200(9) 0.0020(7) 0.0018(7) 0.0000(7)
C18 0.0350(12) 0.0306(11) 0.0158(9) -0.0054(8) 0.0020(8) 0.0016(9)
C19 0.0391(13) 0.0233(10) 0.0246(10) -0.0061(8) 0.0100(9) 0.0050(9)
C20 0.0226(10) 0.0247(10) 0.0116(8) 0.0004(7) 0.0047(7) -0.0008(8)
C22 0.0188(9) 0.0196(9) 0.0130(8) -0.0032(6) 0.0002(7) -0.0029(7)
C23 0.0186(9) 0.0203(9) 0.0161(8) -0.0037(7) 0.0020(7) 0.0009(7)
C24 0.0211(10) 0.0176(9) 0.0168(8) -0.0018(7) -0.0007(7) 0.0006(7)
C25 0.0185(9) 0.0224(9) 0.0131(8) -0.0006(6) -0.0004(7) -0.0027(7)
C26 0.0187(9) 0.0240(10) 0.0193(9) -0.0026(7) 0.0048(7) 0.0027(8)
C27 0.0224(10) 0.0167(9) 0.0195(9) -0.0016(7) 0.0015(7) 0.0027(7)
C29 0.0293(12) 0.0356(12) 0.0238(10) 0.0071(9) 0.0105(9) -0.0002(9)
C30 0.0307(12) 0.0229(10) 0.0212(10) 0.0040(8) 0.0026(8) -0.0056(9)
C31 0.0207(10) 0.0189(9) 0.0235(10) -0.0011(7) 0.0034(7) -0.0016(7)

loop_
_atom_type_symbol
_atom_type_description
_atom_type_scat_dispersion_real
_atom_type_scat_dispersion_imag
_atom_type_scat_source
C C 0.0033 0.0016 'International Tables Vol C Tables 4.2.6.8 and 6.1.1.4'
H H 0.0000 0.0000 'International Tables Vol C Tables 4.2.6.8 and 6.1.1.4'
Cl Cl 0.1484 0.1585 'International Tables Vol C Tables 4.2.6.8 and 6.1.1.4'
N N 0.0061 0.0033 'International Tables Vol C Tables 4.2.6.8 and 6.1.1.4'

loop_
_geom_angle_atom_site_label_1
_geom_angle_atom_site_label_2
_geom_angle_atom_site_label_3
_geom_angle
Cl2A C33 Cl2 8.6(6)
Cl2A C33 Cl1 113.0(3)
Cl2 C33 Cl1 109.77(15)
Cl2A C33 H33A 101.2
Cl2 C33 H33A 109.7
Cl1 C33 H33A 109.7
Cl2A C33 H33B 114.6
Cl2 C33 H33B 109.7
Cl1 C33 H33B 109.7
H33A C33 H33B 108.2
Cl2A C33 H33C 109.0
Cl2 C33 H33C 117.4
Cl1 C33 H33C 109.0
H33A C33 H33C 8.7
H33B C33 H33C 100.8
Cl2A C33 H33D 109.0
Cl2 C33 H33D 103.5
Cl1 C33 H33D 109.0
H33A C33 H33D 114.9
H33B C33 H33D 7.5
H33C C33 H33D 107.8
C14 N17 C18 120.60(15)
C14 N17 C19 120.26(15)
C18 N17 C19 118.91(15)
C25 N28 C29 120.22(15)
C25 N28 C30 120.00(14)
C29 N28 C30 117.73(15)
C6 C1 C2 120.44(15)
C6 C1 C7 120.95(15)
C2 C1 C7 118.58(15)
C3 C2 C1 120.83(15)
C3 C2 C9 121.60(15)
C1 C2 C9 117.45(15)
C2 C3 C4 117.31(14)
C2 C3 C11 120.97(15)
C4 C3 C11 121.73(15)
C5 C4 C3 123.28(15)
C5 C4 C20 118.35(15)
C3 C4 C20 118.08(14)
C6 C5 C4 117.36(15)
C6 C5 C22 121.58(14)
C4 C5 C22 121.05(15)
C1 C6 C5 120.71(15)
C1 C6 C31 118.65(15)
C5 C6 C31 120.58(15)
N8 C7 C1 177.25(18)
N10 C9 C2 175.96(18)
C12 C11 C16 117.84(15)
C12 C11 C3 120.69(15)
C16 C11 C3 121.44(15)
C13 C12 C11 121.53(16)
C13 C12 H12 119.5(10)
C11 C12 H12 119.0(10)
C12 C13 C14 120.73(16)
C12 C13 H13 119.4(11)
C14 C13 H13 119.9(11)
N17 C14 C13 120.85(15)
N17 C14 C15 121.47(15)
C13 C14 C15 117.68(15)
C16 C15 C14 120.50(16)
C16 C15 H15 118.9(10)
C14 C15 H15 120.5(10)
C15 C16 C11 121.60(16)
C15 C16 H16 116.7(11)
C11 C16 H16 121.7(11)
N17 C18 H18A 112.4(11)
N17 C18 H18B 109.3(13)
H18A C18 H18B 110.4(17)
N17 C18 H18C 110.7(11)
H18A C18 H18C 109.7(15)
H18B C18 H18C 104.0(16)
N17 C19 H19A 112.9(12)
N17 C19 H19B 111.3(11)
H19A C19 H19B 108.8(16)
N17 C19 H19C 110.1(13)
H19A C19 H19C 105.6(17)
H19B C19 H19C 107.9(16)
N21 C20 C4 177.53(19)
C23 C22 C27 117.37(15)
C23 C22 C5 120.80(14)
C27 C22 C5 121.80(15)
C24 C23 C22 121.83(16)
C24 C23 H23 118.2(11)
C22 C23 H23 119.9(11)
C23 C24 C25 120.88(16)
C23 C24 H24 117.3(10)
C25 C24 H24 121.7(10)
N28 C25 C26 121.89(15)
N28 C25 C24 120.69(15)
C26 C25 C24 117.41(15)
C27 C26 C25 121.08(16)
C27 C26 H26 118.5(11)
C25 C26 H26 120.4(11)
C26 C27 C22 121.41(16)
C26 C27 H27 118.3(10)
C22 C27 H27 120.2(10)
N28 C29 H29A 109.8(12)
N28 C29 H29B 110.5(11)
H29A C29 H29B 108.1(16)
N28 C29 H29C 113.4(13)
H29A C29 H29C 109.4(17)
H29B C29 H29C 105.4(17)
N28 C30 H30A 111.6(12)
N28 C30 H30B 109.8(11)
H30A C30 H30B 107.7(16)
N28 C30 H30C 113.8(12)
H30A C30 H30C 105.6(16)
H30B C30 H30C 108.0(16)
N32 C31 C6 177.12(19)

loop_
_geom_bond_atom_site_label_1
_geom_bond_atom_site_label_2
_geom_bond_distance
Cl1 C33 1.7643(18)
Cl2 C33 1.760(4)
Cl2A C33 1.735(6)
C33 H33A 1.0900
C33 H33B 1.0900
C33 H33C 1.0900
C33 H33D 1.0900
N8 C7 1.143(2)
N10 C9 1.145(2)
N17 C14 1.366(2)
N17 C18 1.447(2)
N17 C19 1.448(2)
N21 C20 1.143(2)
N28 C25 1.367(2)
N28 C29 1.449(2)
N28 C30 1.449(2)
N32 C31 1.142(2)
C1 C6 1.400(2)
C1 C2 1.401(2)
C1 C7 1.436(2)
C2 C3 1.398(2)
C2 C9 1.443(2)
C3 C4 1.410(2)
C3 C11 1.472(2)
C4 C5 1.409(2)
C4 C20 1.439(2)
C5 C6 1.401(2)
C5 C22 1.469(2)
C6 C31 1.443(2)
C11 C12 1.394(2)
C11 C16 1.394(2)
C12 C13 1.376(2)
C12 H12 0.991(17)
C13 C14 1.407(2)
C13 H13 0.971(19)
C14 C15 1.412(2)
C15 C16 1.378(2)
C15 H15 0.992(18)
C16 H16 0.945(18)
C18 H18A 1.00(2)
C18 H18B 0.91(2)
C18 H18C 1.02(2)
C19 H19A 0.97(2)
C19 H19B 0.983(19)
C19 H19C 0.97(2)
C22 C23 1.397(2)
C22 C27 1.403(2)
C23 C24 1.371(2)
C23 H23 0.929(18)
C24 C25 1.411(2)
C24 H24 0.990(18)
C25 C26 1.406(2)
C26 C27 1.376(2)
C26 H26 0.936(17)
C27 H27 0.960(18)
C29 H29A 0.96(2)
C29 H29B 1.00(2)
C29 H29C 0.99(2)
C30 H30A 0.964(19)
C30 H30B 0.96(2)
C30 H30C 0.95(2)

loop_
_geom_torsion_atom_site_label_1
_geom_torsion_atom_site_label_2
_geom_torsion_atom_site_label_3
_geom_torsion_atom_site_label_4
_geom_torsion
C6 C1 C2 C3 0.7(2)
C7 C1 C2 C3 178.72(15)
C6 C1 C2 C9 -175.46(15)
C7 C1 C2 C9 2.6(2)
C1 C2 C3 C4 1.5(2)
C9 C2 C3 C4 177.48(15)
C1 C2 C3 C11 -178.70(15)
C9 C2 C3 C11 -2.7(2)
C2 C3 C4 C5 -1.8(2)
C11 C3 C4 C5 178.42(16)
C2 C3 C4 C20 171.95(15)
C11 C3 C4 C20 -7.8(2)
C3 C4 C5 C6 -0.2(2)
C20 C4 C5 C6 -173.87(15)
C3 C4 C5 C22 178.84(15)
C20 C4 C5 C22 5.1(2)
C2 C1 C6 C5 -2.7(3)
C7 C1 C6 C5 179.29(15)
C2 C1 C6 C31 174.54(15)
C7 C1 C6 C31 -3.5(2)
C4 C5 C6 C1 2.4(2)
C22 C5 C6 C1 -176.58(15)
C4 C5 C6 C31 -174.80(15)
C22 C5 C6 C31 6.2(2)
C6 C1 C7 N8 -170(4)
C2 C1 C7 N8 12(4)
C3 C2 C9 N10 -169(3)
C1 C2 C9 N10 7(3)
C2 C3 C11 C12 -51.2(2)
C4 C3 C11 C12 128.59(18)
C2 C3 C11 C16 126.62(18)
C4 C3 C11 C16 -53.6(2)
C16 C11 C12 C13 -0.9(3)
C3 C11 C12 C13 176.99(16)
C11 C12 C13 C14 -2.3(3)
C18 N17 C14 C13 -1.2(3)
C19 N17 C14 C13 173.04(17)
C18 N17 C14 C15 179.50(17)
C19 N17 C14 C15 -6.2(3)
C12 C13 C14 N17 -175.81(16)
C12 C13 C14 C15 3.5(2)
N17 C14 C15 C16 177.74(16)
C13 C14 C15 C16 -1.5(2)
C14 C15 C16 C11 -1.7(3)
C12 C11 C16 C15 2.9(2)
C3 C11 C16 C15 -174.99(16)
C5 C4 C20 N21 68(4)
C3 C4 C20 N21 -106(4)
C6 C5 C22 C23 -129.65(17)
C4 C5 C22 C23 51.4(2)
C6 C5 C22 C27 52.2(2)
C4 C5 C22 C27 -126.77(18)
C27 C22 C23 C24 -0.1(2)
C5 C22 C23 C24 -178.35(16)
C22 C23 C24 C25 -0.2(3)
C29 N28 C25 C26 6.9(2)
C30 N28 C25 C26 170.25(16)
C29 N28 C25 C24 -174.72(16)
C30 N28 C25 C24 -11.3(2)
C23 C24 C25 N28 -177.49(15)
C23 C24 C25 C26 1.0(2)
N28 C25 C26 C27 176.95(16)
C24 C25 C26 C27 -1.5(2)
C25 C26 C27 C22 1.3(3)
C23 C22 C27 C26 -0.4(2)
C5 C22 C27 C26 177.80(16)
C1 C6 C31 N32 -49(4)
C5 C6 C31 N32 128(4)
